data_7030455
loop_
_publ_author_name
'Kreye, Markus'
'Daniliuc, Constantin G.'
'Freytag, Matthias'
'Jones, Peter G.'
'Walter, Marc D.'

_publ_section_title
;
 Coordination chemistry of sterically encumbered pyrrolyl ligands to
 chromium(ii): mono(pyrrolyl)chromium and diazachromocene formation.
;
_journal_issue 24
_journal_name_full 'Dalton transactions (Cambridge, England : 2003)'
_journal_page_first 9052
_journal_page_last 9060
_journal_paper_doi 10.1039/c4dt00533c
_journal_volume 43
_journal_year 2014
_chemical_formula_sum 'C28 H48 Cr N2'
_chemical_formula_weight 464.68
_space_group_IT_number 14
_symmetry_cell_setting monoclinic
_symmetry_space_group_name_Hall '-P 2ybc'
_symmetry_space_group_name_H-M 'P 1 21/c 1'
_atom_sites_solution_hydrogens geom
_atom_sites_solution_primary direct
_atom_sites_solution_secondary difmap
_audit_creation_method SHELXL-97
_cell_angle_alpha 90.00
_cell_angle_beta 114.962(7)
_cell_angle_gamma 90.00
_cell_formula_units_Z 4
_cell_length_a 9.0267(5)
_cell_length_b 32.0929(16)
_cell_length_c 10.4615(6)
_cell_measurement_reflns_used 15789
_cell_measurement_temperature 130(2)
_cell_measurement_theta_max 75.7270
_cell_measurement_theta_min 4.1291
_cell_volume 2747.5(3)
_computing_cell_refinement
; 
CrysAlisPro, Oxford Diffraction Ltd., 
Version 1.171.35.19 (release 27-10-2011 CrysAlis171 .NET) 
(compiled Oct 27 2011,15:02:11) 
;
_computing_data_collection
; 
CrysAlisPro, Oxford Diffraction Ltd., 
Version 1.171.35.19 (release 27-10-2011 CrysAlis171 .NET) 
(compiled Oct 27 2011,15:02:11) 
;
_computing_data_reduction
; 
CrysAlisPro, Oxford Diffraction Ltd., 
Version 1.171.35.19 (release 27-10-2011 CrysAlis171 .NET) 
(compiled Oct 27 2011,15:02:11) 
;
_computing_molecular_graphics 'Bruker XP'
_computing_publication_material SHELXL-97
_computing_structure_refinement 'SHELXL-97 (Sheldrick, 1997)'
_computing_structure_solution 'SHELXS-97 (Sheldrick, 1990)'
_diffrn_ambient_temperature 130(2)
_diffrn_detector_area_resol_mean 10.3543
_diffrn_measured_fraction_theta_full 0.999
_diffrn_measured_fraction_theta_max 0.995
_diffrn_measurement_device_type 'Oxford Diffraction Xcalibur, Atlas, Nova'
_diffrn_measurement_method '\w scans'
_diffrn_radiation_monochromator mirror
_diffrn_radiation_source 'Nova (Cu) X-ray Source'
_diffrn_radiation_type 'Cu K\a'
_diffrn_radiation_wavelength 1.54184
_diffrn_reflns_av_R_equivalents 0.0990
_diffrn_reflns_av_sigmaI/netI 0.0364
_diffrn_reflns_limit_h_max 10
_diffrn_reflns_limit_h_min -11
_diffrn_reflns_limit_k_max 40
_diffrn_reflns_limit_k_min -40
_diffrn_reflns_limit_l_max 13
_diffrn_reflns_limit_l_min -12
_diffrn_reflns_number 59471
_diffrn_reflns_theta_full 75.00
_diffrn_reflns_theta_max 75.92
_diffrn_reflns_theta_min 4.86
_exptl_absorpt_coefficient_mu 3.522
_exptl_absorpt_correction_T_max 1.00000
_exptl_absorpt_correction_T_min 0.06719
_exptl_absorpt_correction_type multi-scan
_exptl_absorpt_process_details
; 
CrysAlisPro, Oxford Diffraction Ltd., 
Version 1.171.35.19 (release 27-10-2011 CrysAlis171 .NET) 
(compiled Oct 27 2011,15:02:11) 
;
_exptl_crystal_colour red
_exptl_crystal_density_diffrn 1.123
_exptl_crystal_density_method 'not measured'
_exptl_crystal_description needle
_exptl_crystal_F_000 1016
_exptl_crystal_size_max 0.20
_exptl_crystal_size_mid 0.03
_exptl_crystal_size_min 0.02
_refine_diff_density_max 1.210
_refine_diff_density_min -0.707
_refine_diff_density_rms 0.072
_refine_ls_extinction_method none
_refine_ls_goodness_of_fit_ref 1.044
_refine_ls_hydrogen_treatment constr
_refine_ls_matrix_type full
_refine_ls_number_parameters 296
_refine_ls_number_reflns 5706
_refine_ls_number_restraints 0
_refine_ls_restrained_S_all 1.044
_refine_ls_R_factor_all 0.0651
_refine_ls_R_factor_gt 0.0587
_refine_ls_shift/su_max 0.001
_refine_ls_shift/su_mean 0.000
_refine_ls_structure_factor_coef Fsqd
_refine_ls_weighting_details 'calc w=1/[\s^2^(Fo^2^)+(0.0787P)^2^+2.9225P] where P=(Fo^2^+2Fc^2^)/3'
_refine_ls_weighting_scheme calc
_refine_ls_wR_factor_gt 0.1482
_refine_ls_wR_factor_ref 0.1538
_reflns_number_gt 5086
_reflns_number_total 5706
_reflns_threshold_expression >2sigma(I)
_cod_data_source_file c4dt00533c2.cif
_cod_data_source_block mk61
_cod_depositor_comments
;Adding full bibliography for 7030454--7030458.cif.

The following automatic conversions were performed:

data name '_iucr_refine_instruction_details' was replaced with
'_iucr_refine_instructions_details' as specified in the replacement
file 'data/replacement-values/replacement_tags.lst'.

Automatic conversion script
Id: cif_correct_tags 9268 2022-04-12 08:56:07Z antanas 
;
_cod_original_sg_symbol_H-M 'P 21/c'
_cod_database_code 7030455

loop_
_symmetry_equiv_pos_as_xyz
'x, y, z'
'-x, y+1/2, -z+1/2'
'-x, -y, -z'
'x, -y-1/2, z-1/2'

loop_
_atom_site_label
_atom_site_type_symbol
_atom_site_fract_x
_atom_site_fract_y
_atom_site_fract_z
_atom_site_U_iso_or_equiv
_atom_site_adp_type
_atom_site_occupancy
_atom_site_symmetry_multiplicity
_atom_site_calc_flag
_atom_site_refinement_flags
Cr Cr 0.69968(4) 0.369869(12) 0.80894(4) 0.01984(14) Uani 1 1 d .
N1 N 0.4447(2) 0.37398(6) 0.7038(2) 0.0207(4) Uani 1 1 d .
N2 N 0.8973(2) 0.39832(7) 0.7890(2) 0.0258(4) Uani 1 1 d .
C1 C 0.4965(3) 0.40945(7) 0.7882(2) 0.0213(5) Uani 1 1 d .
C2 C 0.5705(3) 0.39770(8) 0.9326(2) 0.0224(5) Uani 1 1 d .
C3 C 0.5627(3) 0.35348(8) 0.9365(2) 0.0219(5) Uani 1 1 d .
C4 C 0.4827(3) 0.33960(7) 0.7940(2) 0.0213(5) Uani 1 1 d .
C5 C 0.4398(3) 0.45224(8) 0.7225(3) 0.0267(5) Uani 1 1 d .
C6 C 0.3065(4) 0.46707(9) 0.7676(3) 0.0364(6) Uani 1 1 d .
H6A H 0.2186 0.4464 0.7390 0.055 Uiso 1 1 calc R
H6B H 0.2622 0.4938 0.7222 0.055 Uiso 1 1 calc R
H6C H 0.3540 0.4705 0.8703 0.055 Uiso 1 1 calc R
C7 C 0.3621(4) 0.44923(9) 0.5613(3) 0.0337(6) Uani 1 1 d .
H7A H 0.4427 0.4385 0.5297 0.051 Uiso 1 1 calc R
H7B H 0.3259 0.4769 0.5207 0.051 Uiso 1 1 calc R
H7C H 0.2680 0.4304 0.5302 0.051 Uiso 1 1 calc R
C8 C 0.5792(4) 0.48410(9) 0.7690(3) 0.0384(7) Uani 1 1 d .
H8A H 0.6210 0.4887 0.8708 0.058 Uiso 1 1 calc R
H8B H 0.5384 0.5105 0.7193 0.058 Uiso 1 1 calc R
H8C H 0.6673 0.4735 0.7465 0.058 Uiso 1 1 calc R
C9 C 0.6329(3) 0.42580(9) 1.0598(3) 0.0294(5) Uani 1 1 d .
H9A H 0.6937 0.4490 1.0439 0.044 Uiso 1 1 calc R
H9B H 0.7051 0.4100 1.1428 0.044 Uiso 1 1 calc R
H9C H 0.5404 0.4367 1.0752 0.044 Uiso 1 1 calc R
C10 C 0.6219(3) 0.32767(9) 1.0684(3) 0.0301(6) Uani 1 1 d .
H10A H 0.6922 0.3447 1.1490 0.045 Uiso 1 1 calc R
H10B H 0.6840 0.3038 1.0586 0.045 Uiso 1 1 calc R
H10C H 0.5280 0.3177 1.0836 0.045 Uiso 1 1 calc R
C11 C 0.4003(3) 0.29803(8) 0.7350(3) 0.0267(5) Uani 1 1 d .
C12 C 0.5090(4) 0.26016(9) 0.8017(4) 0.0401(7) Uani 1 1 d .
H12A H 0.4510 0.2347 0.7561 0.060 Uiso 1 1 calc R
H12B H 0.5352 0.2592 0.9026 0.060 Uiso 1 1 calc R
H12C H 0.6102 0.2624 0.7890 0.060 Uiso 1 1 calc R
C13 C 0.2499(4) 0.29521(9) 0.7679(3) 0.0368(6) Uani 1 1 d .
H13A H 0.1783 0.3192 0.7263 0.055 Uiso 1 1 calc R
H13B H 0.2852 0.2953 0.8703 0.055 Uiso 1 1 calc R
H13C H 0.1903 0.2694 0.7281 0.055 Uiso 1 1 calc R
C14 C 0.3436(4) 0.29697(9) 0.5758(3) 0.0335(6) Uani 1 1 d .
H14A H 0.4384 0.2995 0.5536 0.050 Uiso 1 1 calc R
H14B H 0.2683 0.3201 0.5327 0.050 Uiso 1 1 calc R
H14C H 0.2877 0.2705 0.5385 0.050 Uiso 1 1 calc R
C15 C 0.8314(3) 0.37003(8) 0.6793(2) 0.0216(5) Uani 1 1 d .
C16 C 0.8501(3) 0.32859(8) 0.7344(3) 0.0263(5) Uani 1 1 d .
C17 C 0.9327(3) 0.33224(8) 0.8840(3) 0.0268(5) Uani 1 1 d .
C18 C 0.9611(3) 0.37531(7) 0.9139(2) 0.0208(5) Uani 1 1 d .
C19 C 0.7819(3) 0.38324(10) 0.5272(3) 0.0323(6) Uani 1 1 d .
C20 C 0.7765(4) 0.43139(10) 0.5191(3) 0.0424(7) Uani 1 1 d .
H20A H 0.6943 0.4418 0.5494 0.064 Uiso 1 1 calc R
H20B H 0.7477 0.4402 0.4217 0.064 Uiso 1 1 calc R
H20C H 0.8839 0.4427 0.5809 0.064 Uiso 1 1 calc R
C21 C 0.6150(4) 0.36668(11) 0.4266(3) 0.0390(7) Uani 1 1 d .
H21A H 0.6209 0.3364 0.4182 0.059 Uiso 1 1 calc R
H21B H 0.5826 0.3795 0.3336 0.059 Uiso 1 1 calc R
H21C H 0.5344 0.3735 0.4632 0.059 Uiso 1 1 calc R
C22 C 0.9148(4) 0.36903(11) 0.4817(3) 0.0388(7) Uani 1 1 d .
H22A H 1.0213 0.3794 0.5492 0.058 Uiso 1 1 calc R
H22B H 0.8909 0.3801 0.3877 0.058 Uiso 1 1 calc R
H22C H 0.9171 0.3385 0.4792 0.058 Uiso 1 1 calc R
C23 C 0.8084(3) 0.28815(9) 0.6545(3) 0.0367(6) Uani 1 1 d .
H23A H 0.8803 0.2841 0.6068 0.055 Uiso 1 1 calc R
H23B H 0.6944 0.2889 0.5843 0.055 Uiso 1 1 calc R
H23C H 0.8233 0.2651 0.7202 0.055 Uiso 1 1 calc R
C24 C 0.9848(4) 0.29657(9) 0.9865(3) 0.0392(7) Uani 1 1 d .
H24A H 1.1043 0.2954 1.0332 0.059 Uiso 1 1 calc R
H24B H 0.9422 0.2704 0.9358 0.059 Uiso 1 1 calc R
H24C H 0.9417 0.3006 1.0573 0.059 Uiso 1 1 calc R
C25 C 1.0754(3) 0.39739(10) 1.0486(3) 0.0334(6) Uani 1 1 d .
C26 C 1.2493(4) 0.38988(13) 1.0622(4) 0.0501(9) Uani 1 1 d .
H26A H 1.2742 0.3600 1.0749 0.075 Uiso 1 1 calc R
H26B H 1.3274 0.4052 1.1438 0.075 Uiso 1 1 calc R
H26C H 1.2574 0.3996 0.9765 0.075 Uiso 1 1 calc R
C27 C 1.0404(4) 0.44455(10) 1.0353(4) 0.0467(8) Uani 1 1 d .
H27A H 1.0525 0.4554 0.9526 0.070 Uiso 1 1 calc R
H27B H 1.1178 0.4587 1.1203 0.070 Uiso 1 1 calc R
H27C H 0.9286 0.4496 1.0245 0.070 Uiso 1 1 calc R
C28 C 1.0632(4) 0.37997(12) 1.1814(3) 0.0464(8) Uani 1 1 d .
H28A H 0.9487 0.3801 1.1672 0.070 Uiso 1 1 calc R
H28B H 1.1280 0.3974 1.2629 0.070 Uiso 1 1 calc R
H28C H 1.1051 0.3514 1.1984 0.070 Uiso 1 1 calc R

loop_
_atom_site_aniso_label
_atom_site_aniso_U_11
_atom_site_aniso_U_22
_atom_site_aniso_U_33
_atom_site_aniso_U_23
_atom_site_aniso_U_13
_atom_site_aniso_U_12
Cr 0.0133(2) 0.0286(2) 0.0172(2) -0.00045(14) 0.00606(15) 0.00121(14)
N1 0.0154(9) 0.0246(10) 0.0200(10) 0.0004(7) 0.0056(8) 0.0019(7)
N2 0.0203(10) 0.0325(11) 0.0255(10) -0.0014(8) 0.0104(8) -0.0026(8)
C1 0.0153(10) 0.0255(12) 0.0233(11) -0.0021(9) 0.0084(9) 0.0022(8)
C2 0.0161(10) 0.0311(12) 0.0213(11) -0.0027(9) 0.0092(9) 0.0007(9)
C3 0.0169(11) 0.0314(12) 0.0191(11) 0.0009(9) 0.0094(9) 0.0009(9)
C4 0.0143(10) 0.0261(12) 0.0238(11) -0.0003(9) 0.0082(9) 0.0017(8)
C5 0.0262(13) 0.0232(12) 0.0284(13) -0.0004(9) 0.0092(10) 0.0003(9)
C6 0.0358(15) 0.0285(13) 0.0477(17) 0.0028(12) 0.0203(13) 0.0099(11)
C7 0.0338(14) 0.0326(14) 0.0280(13) 0.0059(11) 0.0064(11) 0.0080(11)
C8 0.0391(16) 0.0296(14) 0.0437(17) 0.0014(12) 0.0147(13) -0.0072(12)
C9 0.0231(12) 0.0405(15) 0.0249(12) -0.0082(10) 0.0105(10) -0.0014(10)
C10 0.0276(13) 0.0397(15) 0.0242(12) 0.0056(10) 0.0122(10) 0.0018(11)
C11 0.0244(12) 0.0251(12) 0.0297(13) -0.0023(10) 0.0104(10) -0.0015(9)
C12 0.0362(15) 0.0267(14) 0.0527(18) 0.0005(12) 0.0141(14) 0.0017(11)
C13 0.0314(14) 0.0372(15) 0.0440(16) -0.0016(12) 0.0181(13) -0.0092(11)
C14 0.0362(15) 0.0313(14) 0.0326(14) -0.0103(11) 0.0142(12) -0.0102(11)
C15 0.0155(11) 0.0317(13) 0.0180(11) -0.0004(9) 0.0073(9) 0.0010(9)
C16 0.0199(11) 0.0312(13) 0.0310(13) -0.0013(10) 0.0139(10) 0.0028(9)
C17 0.0185(11) 0.0336(13) 0.0297(13) 0.0054(10) 0.0117(10) 0.0059(9)
C18 0.0116(10) 0.0310(12) 0.0190(11) 0.0013(9) 0.0057(9) 0.0004(8)
C19 0.0270(13) 0.0520(17) 0.0178(12) 0.0035(11) 0.0095(10) 0.0019(12)
C20 0.0450(17) 0.0506(18) 0.0337(15) 0.0142(13) 0.0187(13) 0.0049(14)
C21 0.0268(14) 0.065(2) 0.0184(12) -0.0017(12) 0.0029(11) 0.0031(13)
C22 0.0298(15) 0.064(2) 0.0272(14) 0.0059(12) 0.0162(12) 0.0077(13)
C23 0.0297(14) 0.0351(15) 0.0484(17) -0.0102(12) 0.0195(13) -0.0023(11)
C24 0.0343(15) 0.0385(15) 0.0486(17) 0.0169(13) 0.0211(13) 0.0112(12)
C25 0.0204(12) 0.0511(17) 0.0260(13) -0.0049(11) 0.0070(10) -0.0052(11)
C26 0.0190(14) 0.087(3) 0.0374(17) -0.0083(16) 0.0049(12) -0.0050(15)
C27 0.0365(16) 0.0490(18) 0.0509(19) -0.0260(15) 0.0148(14) -0.0186(14)
C28 0.0366(17) 0.079(2) 0.0209(14) -0.0064(14) 0.0090(12) -0.0100(15)

loop_
_atom_type_symbol
_atom_type_description
_atom_type_scat_dispersion_real
_atom_type_scat_dispersion_imag
_atom_type_scat_source
C C 0.0181 0.0091 'International Tables Vol C Tables 4.2.6.8 and 6.1.1.4'
H H 0.0000 0.0000 'International Tables Vol C Tables 4.2.6.8 and 6.1.1.4'
N N 0.0311 0.0180 'International Tables Vol C Tables 4.2.6.8 and 6.1.1.4'
Cr Cr -0.1635 2.4439 'International Tables Vol C Tables 4.2.6.8 and 6.1.1.4'

loop_
_geom_angle_atom_site_label_1
_geom_angle_atom_site_label_2
_geom_angle_atom_site_label_3
_geom_angle
N2 Cr N1 135.61(8)
N2 Cr C4 170.92(9)
N1 Cr C4 38.60(8)
N2 Cr C15 38.10(9)
N1 Cr C15 116.53(9)
C4 Cr C15 133.71(9)
N2 Cr C18 38.43(8)
N1 Cr C18 171.68(9)
C4 Cr C18 148.33(9)
C15 Cr C18 62.71(9)
N2 Cr C1 117.13(9)
N1 Cr C1 38.18(8)
C4 Cr C1 63.06(9)
C15 Cr C1 127.33(9)
C18 Cr C1 134.79(9)
N2 Cr C3 150.91(9)
N1 Cr C3 64.25(8)
C4 Cr C3 38.07(9)
C15 Cr C3 166.47(9)
C18 Cr C3 118.66(9)
C1 Cr C3 62.52(9)
N2 Cr C16 63.84(9)
N1 Cr C16 122.90(9)
C4 Cr C16 112.02(9)
C15 Cr C16 37.79(9)
C18 Cr C16 62.20(9)
C1 Cr C16 156.46(9)
C3 Cr C16 129.34(9)
N2 Cr C17 63.88(9)
N1 Cr C17 150.64(9)
C4 Cr C17 118.26(9)
C15 Cr C17 62.52(9)
C18 Cr C17 37.39(9)
C1 Cr C17 166.73(9)
C3 Cr C17 109.62(9)
C16 Cr C17 36.80(9)
N2 Cr C2 123.56(9)
N1 Cr C2 63.74(8)
C4 Cr C2 62.74(9)
C15 Cr C2 156.58(9)
C18 Cr C2 113.32(9)
C1 Cr C2 37.40(9)
C3 Cr C2 36.91(9)
C16 Cr C2 163.81(9)
C17 Cr C2 129.94(9)
C1 N1 C4 107.21(19)
C1 N1 Cr 73.66(12)
C4 N1 Cr 72.15(12)
C15 N2 C18 107.0(2)
C15 N2 Cr 73.17(13)
C18 N2 Cr 73.00(13)
N1 C1 C2 109.7(2)
N1 C1 C5 119.4(2)
C2 C1 C5 129.5(2)
N1 C1 Cr 68.16(12)
C2 C1 Cr 74.90(13)
C5 C1 Cr 133.08(17)
C1 C2 C3 106.8(2)
C1 C2 C9 127.8(2)
C3 C2 C9 125.2(2)
C1 C2 Cr 67.71(13)
C3 C2 Cr 70.48(13)
C9 C2 Cr 130.66(16)
C2 C3 C4 106.9(2)
C2 C3 C10 125.1(2)
C4 C3 C10 128.0(2)
C2 C3 Cr 72.61(13)
C4 C3 Cr 67.18(13)
C10 C3 Cr 127.42(17)
N1 C4 C3 109.3(2)
N1 C4 C11 118.6(2)
C3 C4 C11 129.9(2)
N1 C4 Cr 69.25(13)
C3 C4 Cr 74.75(13)
C11 C4 Cr 134.77(17)
C1 C5 C7 110.5(2)
C1 C5 C8 112.6(2)
C7 C5 C8 108.9(2)
C1 C5 C6 107.3(2)
C7 C5 C6 107.6(2)
C8 C5 C6 109.8(2)
C14 C11 C4 110.1(2)
C14 C11 C12 109.6(2)
C4 C11 C12 113.6(2)
C14 C11 C13 108.8(2)
C4 C11 C13 106.7(2)
C12 C11 C13 107.9(2)
N2 C15 C16 109.8(2)
N2 C15 C19 121.2(2)
C16 C15 C19 127.9(2)
N2 C15 Cr 68.73(13)
C16 C15 Cr 75.26(14)
C19 C15 Cr 131.68(17)
C17 C16 C15 106.5(2)
C17 C16 C23 125.0(2)
C15 C16 C23 128.2(2)
C17 C16 Cr 71.65(14)
C15 C16 Cr 66.94(13)
C23 C16 Cr 130.74(18)
C18 C17 C16 106.5(2)
C18 C17 C24 127.8(3)
C16 C17 C24 125.6(3)
C18 C17 Cr 67.07(13)
C16 C17 Cr 71.55(14)
C24 C17 Cr 128.36(18)
N2 C18 C17 110.1(2)
N2 C18 C25 118.0(2)
C17 C18 C25 130.3(2)
N2 C18 Cr 68.57(12)
C17 C18 Cr 75.55(14)
C25 C18 Cr 132.78(17)
C15 C19 C21 113.2(2)
C15 C19 C22 108.6(2)
C21 C19 C22 110.9(2)
C15 C19 C20 108.9(2)
C21 C19 C20 108.1(2)
C22 C19 C20 106.9(2)
C18 C25 C26 106.2(2)
C18 C25 C27 109.9(2)
C26 C25 C27 109.0(3)
C18 C25 C28 112.7(2)
C26 C25 C28 108.6(3)
C27 C25 C28 110.3(3)

loop_
_geom_bond_atom_site_label_1
_geom_bond_atom_site_label_2
_geom_bond_distance
Cr N2 2.092(2)
Cr N1 2.095(2)
Cr C4 2.132(2)
Cr C15 2.148(2)
Cr C18 2.149(2)
Cr C1 2.165(2)
Cr C3 2.232(2)
Cr C16 2.258(2)
Cr C17 2.259(2)
Cr C2 2.259(2)
N1 C1 1.395(3)
N1 C4 1.397(3)
N2 C15 1.385(3)
N2 C18 1.396(3)
C1 C2 1.421(3)
C1 C5 1.524(3)
C2 C3 1.422(4)
C2 C9 1.506(3)
C3 C4 1.426(3)
C3 C10 1.501(3)
C4 C11 1.525(3)
C5 C7 1.532(4)
C5 C8 1.533(4)
C5 C6 1.541(4)
C11 C14 1.523(4)
C11 C12 1.532(4)
C11 C13 1.538(4)
C15 C16 1.431(4)
C15 C19 1.520(3)
C16 C17 1.426(4)
C16 C23 1.504(4)
C17 C18 1.417(4)
C17 C24 1.502(4)
C18 C25 1.525(3)
C19 C21 1.524(4)
C19 C22 1.534(4)
C19 C20 1.547(4)
C25 C26 1.534(4)
C25 C27 1.540(5)
C25 C28 1.544(4)

loop_
_geom_torsion_atom_site_label_1
_geom_torsion_atom_site_label_2
_geom_torsion_atom_site_label_3
_geom_torsion_atom_site_label_4
_geom_torsion
N2 Cr N1 C1 -75.85(17)
C4 Cr N1 C1 114.73(19)
C15 Cr N1 C1 -117.50(14)
C18 Cr N1 C1 -34.9(6)
C3 Cr N1 C1 77.56(14)
C16 Cr N1 C1 -160.70(14)
C17 Cr N1 C1 161.98(17)
C2 Cr N1 C1 36.31(14)
N2 Cr N1 C4 169.42(14)
C15 Cr N1 C4 127.77(14)
C18 Cr N1 C4 -149.6(5)
C1 Cr N1 C4 -114.73(19)
C3 Cr N1 C4 -37.17(13)
C16 Cr N1 C4 84.57(15)
C17 Cr N1 C4 47.3(2)
C2 Cr N1 C4 -78.42(14)
N1 Cr N2 C15 -74.46(17)
C4 Cr N2 C15 -27.9(6)
C18 Cr N2 C15 114.32(19)
C1 Cr N2 C15 -116.79(14)
C3 Cr N2 C15 161.57(17)
C16 Cr N2 C15 36.84(14)
C17 Cr N2 C15 78.01(15)
C2 Cr N2 C15 -159.80(13)
N1 Cr N2 C18 171.22(13)
C4 Cr N2 C18 -142.2(5)
C15 Cr N2 C18 -114.32(19)
C1 Cr N2 C18 128.89(14)
C3 Cr N2 C18 47.3(2)
C16 Cr N2 C18 -77.47(15)
C17 Cr N2 C18 -36.31(14)
C2 Cr N2 C18 85.88(16)
C4 N1 C1 C2 1.1(3)
Cr N1 C1 C2 -63.76(16)
C4 N1 C1 C5 -166.9(2)
Cr N1 C1 C5 128.2(2)
C4 N1 C1 Cr 64.84(15)
N2 Cr C1 N1 130.34(13)
C4 Cr C1 N1 -39.47(13)
C15 Cr C1 N1 86.49(16)
C18 Cr C1 N1 173.31(13)
C3 Cr C1 N1 -82.49(14)
C16 Cr C1 N1 44.0(3)
C17 Cr C1 N1 -138.6(4)
C2 Cr C1 N1 -119.0(2)
N2 Cr C1 C2 -110.64(15)
N1 Cr C1 C2 119.0(2)
C4 Cr C1 C2 79.56(15)
C15 Cr C1 C2 -154.49(14)
C18 Cr C1 C2 -67.67(18)
C3 Cr C1 C2 36.53(14)
C16 Cr C1 C2 163.0(2)
C17 Cr C1 C2 -19.6(5)
N2 Cr C1 C5 19.9(3)
N1 Cr C1 C5 -110.5(3)
C4 Cr C1 C5 -149.9(3)
C15 Cr C1 C5 -24.0(3)
C18 Cr C1 C5 62.9(3)
C3 Cr C1 C5 167.1(3)
C16 Cr C1 C5 -66.4(3)
C17 Cr C1 C5 110.9(4)
C2 Cr C1 C5 130.5(3)
N1 C1 C2 C3 -0.4(3)
C5 C1 C2 C3 166.1(2)
Cr C1 C2 C3 -59.95(15)
N1 C1 C2 C9 -175.4(2)
C5 C1 C2 C9 -9.0(4)
Cr C1 C2 C9 125.0(2)
N1 C1 C2 Cr 59.58(15)
C5 C1 C2 Cr -134.0(3)
N2 Cr C2 C1 91.91(15)
N1 Cr C2 C1 -37.06(13)
C4 Cr C2 C1 -80.50(15)
C15 Cr C2 C1 59.5(3)
C18 Cr C2 C1 134.37(14)
C3 Cr C2 C1 -118.44(19)
C16 Cr C2 C1 -155.3(3)
C17 Cr C2 C1 174.23(14)
N2 Cr C2 C3 -149.65(13)
N1 Cr C2 C3 81.38(14)
C4 Cr C2 C3 37.95(13)
C15 Cr C2 C3 177.9(2)
C18 Cr C2 C3 -107.19(14)
C1 Cr C2 C3 118.44(19)
C16 Cr C2 C3 -36.9(4)
C17 Cr C2 C3 -67.32(17)
N2 Cr C2 C9 -29.5(3)
N1 Cr C2 C9 -158.5(3)
C4 Cr C2 C9 158.1(3)
C15 Cr C2 C9 -61.9(3)
C18 Cr C2 C9 13.0(3)
C1 Cr C2 C9 -121.4(3)
C3 Cr C2 C9 120.2(3)
C16 Cr C2 C9 83.3(4)
C17 Cr C2 C9 52.8(3)
C1 C2 C3 C4 -0.5(2)
C9 C2 C3 C4 174.8(2)
Cr C2 C3 C4 -58.66(15)
C1 C2 C3 C10 -177.9(2)
C9 C2 C3 C10 -2.7(4)
Cr C2 C3 C10 123.9(2)
C1 C2 C3 Cr 58.18(15)
C9 C2 C3 Cr -126.6(2)
N2 Cr C3 C2 60.0(2)
N1 Cr C3 C2 -79.88(14)
C4 Cr C3 C2 -117.57(19)
C15 Cr C3 C2 -176.5(3)
C18 Cr C3 C2 91.36(15)
C1 Cr C3 C2 -37.01(13)
C16 Cr C3 C2 167.51(14)
C17 Cr C3 C2 131.32(14)
N2 Cr C3 C4 177.59(17)
N1 Cr C3 C4 37.69(13)
C15 Cr C3 C4 -58.9(4)
C18 Cr C3 C4 -151.08(14)
C1 Cr C3 C4 80.56(15)
C16 Cr C3 C4 -74.92(17)
C17 Cr C3 C4 -111.12(15)
C2 Cr C3 C4 117.57(19)
N2 Cr C3 C10 -61.2(3)
N1 Cr C3 C10 158.9(2)
C4 Cr C3 C10 121.2(3)
C15 Cr C3 C10 62.3(5)
C18 Cr C3 C10 -29.9(3)
C1 Cr C3 C10 -158.2(3)
C16 Cr C3 C10 46.3(3)
C17 Cr C3 C10 10.1(2)
C2 Cr C3 C10 -121.2(3)
C1 N1 C4 C3 -1.4(3)
Cr N1 C4 C3 64.48(16)
C1 N1 C4 C11 163.5(2)
Cr N1 C4 C11 -130.6(2)
C1 N1 C4 Cr -65.85(15)
C2 C3 C4 N1 1.2(3)
C10 C3 C4 N1 178.5(2)
Cr C3 C4 N1 -61.01(15)
C2 C3 C4 C11 -161.5(2)
C10 C3 C4 C11 15.8(4)
Cr C3 C4 C11 136.4(3)
C2 C3 C4 Cr 62.16(15)
C10 C3 C4 Cr -120.5(2)
N2 Cr C4 N1 -54.5(6)
C15 Cr C4 N1 -78.05(17)
C18 Cr C4 N1 171.99(15)
C1 Cr C4 N1 39.03(13)
C3 Cr C4 N1 118.04(19)
C16 Cr C4 N1 -115.63(14)
C17 Cr C4 N1 -155.87(13)
C2 Cr C4 N1 81.25(14)
N2 Cr C4 C3 -172.5(5)
N1 Cr C4 C3 -118.04(19)
C15 Cr C4 C3 163.91(14)
C18 Cr C4 C3 53.9(2)
C1 Cr C4 C3 -79.01(15)
C16 Cr C4 C3 126.33(14)
C17 Cr C4 C3 86.08(16)
C2 Cr C4 C3 -36.79(14)
N2 Cr C4 C11 55.7(7)
N1 Cr C4 C11 110.2(3)
C15 Cr C4 C11 32.1(3)
C18 Cr C4 C11 -77.8(3)
C1 Cr C4 C11 149.2(3)
C3 Cr C4 C11 -131.8(3)
C16 Cr C4 C11 -5.4(3)
C17 Cr C4 C11 -45.7(3)
C2 Cr C4 C11 -168.6(3)
N1 C1 C5 C7 -12.9(3)
C2 C1 C5 C7 -178.2(2)
Cr C1 C5 C7 73.8(3)
N1 C1 C5 C8 -134.9(2)
C2 C1 C5 C8 59.8(3)
Cr C1 C5 C8 -48.2(3)
N1 C1 C5 C6 104.2(3)
C2 C1 C5 C6 -61.2(3)
Cr C1 C5 C6 -169.13(19)
N1 C4 C11 C14 23.0(3)
C3 C4 C11 C14 -175.7(2)
Cr C4 C11 C14 -65.4(3)
N1 C4 C11 C12 146.3(2)
C3 C4 C11 C12 -52.4(3)
Cr C4 C11 C12 57.9(3)
N1 C4 C11 C13 -94.9(3)
C3 C4 C11 C13 66.4(3)
Cr C4 C11 C13 176.7(2)
C18 N2 C15 C16 1.2(3)
Cr N2 C15 C16 -64.51(17)
C18 N2 C15 C19 -167.6(2)
Cr N2 C15 C19 126.8(2)
C18 N2 C15 Cr 65.68(15)
N1 Cr C15 N2 131.12(13)
C4 Cr C15 N2 174.14(13)
C18 Cr C15 N2 -39.59(13)
C1 Cr C15 N2 87.53(16)
C3 Cr C15 N2 -138.9(3)
C16 Cr C15 N2 -118.6(2)
C17 Cr C15 N2 -81.91(15)
C2 Cr C15 N2 46.4(3)
N2 Cr C15 C16 118.6(2)
N1 Cr C15 C16 -110.30(15)
C4 Cr C15 C16 -67.29(18)
C18 Cr C15 C16 78.98(15)
C1 Cr C15 C16 -153.90(14)
C3 Cr C15 C16 -20.4(4)
C17 Cr C15 C16 36.67(14)
C2 Cr C15 C16 165.0(2)
N2 Cr C15 C19 -113.4(3)
N1 Cr C15 C19 17.7(3)
C4 Cr C15 C19 60.7(3)
C18 Cr C15 C19 -153.0(3)
C1 Cr C15 C19 -25.9(3)
C3 Cr C15 C19 107.6(4)
C16 Cr C15 C19 128.0(3)
C17 Cr C15 C19 164.7(3)
C2 Cr C15 C19 -67.1(3)
N2 C15 C16 C17 -0.7(3)
C19 C15 C16 C17 167.1(2)
Cr C15 C16 C17 -61.11(17)
N2 C15 C16 C23 -175.0(2)
C19 C15 C16 C23 -7.2(4)
Cr C15 C16 C23 124.6(3)
N2 C15 C16 Cr 60.44(16)
C19 C15 C16 Cr -131.8(3)
N2 Cr C16 C17 80.67(16)
N1 Cr C16 C17 -150.25(14)
C4 Cr C16 C17 -108.18(16)
C15 Cr C16 C17 117.8(2)
C18 Cr C16 C17 37.37(15)
C1 Cr C16 C17 179.0(2)
C3 Cr C16 C17 -68.22(18)
C2 Cr C16 C17 -40.5(4)
N2 Cr C16 C15 -37.14(14)
N1 Cr C16 C15 91.94(15)
C4 Cr C16 C15 134.00(14)
C18 Cr C16 C15 -80.45(15)
C1 Cr C16 C15 61.2(3)
C3 Cr C16 C15 173.96(13)
C17 Cr C16 C15 -117.8(2)
C2 Cr C16 C15 -158.3(3)
N2 Cr C16 C23 -158.5(3)
N1 Cr C16 C23 -29.5(3)
C4 Cr C16 C23 12.6(3)
C15 Cr C16 C23 -121.4(3)
C18 Cr C16 C23 158.2(3)
C1 Cr C16 C23 -60.2(4)
C3 Cr C16 C23 52.6(3)
C17 Cr C16 C23 120.8(3)
C2 Cr C16 C23 80.3(4)
C15 C16 C17 C18 -0.1(3)
C23 C16 C17 C18 174.5(2)
Cr C16 C17 C18 -58.16(16)
C15 C16 C17 C24 -177.5(2)
C23 C16 C17 C24 -2.9(4)
Cr C16 C17 C24 124.5(3)
C15 C16 C17 Cr 58.08(16)
C23 C16 C17 Cr -127.4(2)
N2 Cr C17 C18 37.30(14)
N1 Cr C17 C18 176.04(16)
C4 Cr C17 C18 -152.62(14)
C15 Cr C17 C18 80.18(15)
C1 Cr C17 C18 -60.4(4)
C3 Cr C17 C18 -111.84(15)
C16 Cr C17 C18 117.8(2)
C2 Cr C17 C18 -75.81(17)
N2 Cr C17 C16 -80.54(16)
N1 Cr C17 C16 58.2(2)
C4 Cr C17 C16 89.54(16)
C15 Cr C17 C16 -37.66(15)
C18 Cr C17 C16 -117.8(2)
C1 Cr C17 C16 -178.2(4)
C3 Cr C17 C16 130.32(15)
C2 Cr C17 C16 166.35(14)
N2 Cr C17 C24 158.3(3)
N1 Cr C17 C24 -63.0(3)
C4 Cr C17 C24 -31.7(3)
C15 Cr C17 C24 -158.9(3)
C18 Cr C17 C24 120.9(3)
C1 Cr C17 C24 60.6(5)
C3 Cr C17 C24 9.1(3)
C16 Cr C17 C24 -121.2(3)
C2 Cr C17 C24 45.1(3)
C15 N2 C18 C17 -1.2(3)
Cr N2 C18 C17 64.56(17)
C15 N2 C18 C25 166.1(2)
Cr N2 C18 C25 -128.1(2)
C15 N2 C18 Cr -65.79(15)
C16 C17 C18 N2 0.8(3)
C24 C17 C18 N2 178.1(2)
Cr C17 C18 N2 -60.24(16)
C16 C17 C18 C25 -164.4(2)
C24 C17 C18 C25 12.9(4)
Cr C17 C18 C25 134.5(3)
C16 C17 C18 Cr 61.05(17)
C24 C17 C18 Cr -121.6(3)
N1 Cr C18 N2 -47.6(6)
C4 Cr C18 N2 169.39(16)
C15 Cr C18 N2 39.26(13)
C1 Cr C18 N2 -77.44(17)
C3 Cr C18 N2 -156.00(13)
C16 Cr C18 N2 82.10(15)
C17 Cr C18 N2 118.9(2)
C2 Cr C18 N2 -115.16(14)
N2 Cr C18 C17 -118.9(2)
N1 Cr C18 C17 -166.5(5)
C4 Cr C18 C17 50.5(2)
C15 Cr C18 C17 -79.63(15)
C1 Cr C18 C17 163.67(14)
C3 Cr C18 C17 85.12(16)
C16 Cr C18 C17 -36.78(14)
C2 Cr C18 C17 125.95(15)
N2 Cr C18 C25 109.0(3)
N1 Cr C18 C25 61.4(7)
C4 Cr C18 C25 -81.7(3)
C15 Cr C18 C25 148.2(3)
C1 Cr C18 C25 31.5(3)
C3 Cr C18 C25 -47.0(3)
C16 Cr C18 C25 -168.9(3)
C17 Cr C18 C25 -132.2(3)
C2 Cr C18 C25 -6.2(3)
N2 C15 C19 C21 -134.5(3)
C16 C15 C19 C21 59.0(4)
Cr C15 C19 C21 -46.1(4)
N2 C15 C19 C22 102.0(3)
C16 C15 C19 C22 -64.6(3)
Cr C15 C19 C22 -169.7(2)
N2 C15 C19 C20 -14.1(3)
C16 C15 C19 C20 179.3(2)
Cr C15 C19 C20 74.2(3)
N2 C18 C25 C26 -92.7(3)
C17 C18 C25 C26 71.6(4)
Cr C18 C25 C26 -178.6(2)
N2 C18 C25 C27 25.1(3)
C17 C18 C25 C27 -170.6(3)
Cr C18 C25 C27 -60.8(3)
N2 C18 C25 C28 148.5(3)
C17 C18 C25 C28 -47.2(4)
Cr C18 C25 C28 62.6(3)
